data_1572475
loop_
_publ_author_name
'Liu, Yulian'
'Wei, Yi'
'Luo, Zhishan'
'Xu, Bin'
'He, Meiying'
'Hong, Peibin'
'Li, Chen'
'Quan, Zewei'

_publ_section_title
;
 Boosting circularly polarized luminescence by optimizing off-centering
 octahedral distortion in zero-dimensional hybrid indium-antimony halides.
;
_journal_issue 37
_journal_name_full 'Chemical science'
_journal_page_first 15480
_journal_page_last 15488
_journal_paper_doi 10.1039/d4sc04399e
_journal_volume 15
_journal_year 2024
_chemical_absolute_configuration ad
_chemical_formula_moiety 'Cl6 In0.72 Sb0.28, 2(C8 H12 N), 0.5(C6 H20 N2)'
_chemical_formula_sum 'C19 H34 Cl6 In0.72 N3 Sb0.28'
_chemical_formula_weight 633.95
_chemical_name_systematic R-2B
_space_group_crystal_system monoclinic
_space_group_IT_number 5
_space_group_name_Hall 'C 2y'
_space_group_name_H-M_alt 'C 1 2 1'
_atom_sites_solution_hydrogens geom
_atom_sites_solution_primary iterative
_audit_creation_date 2024-02-15
_audit_creation_method
;
Olex2 1.2
(compiled 2018.05.29 svn.r3508 for OlexSys, GUI svn.r5506)
;
_audit_update_record
;
2024-03-29 deposited with the CCDC.	2024-08-26 downloaded from the CCDC.
;
_cell_angle_alpha 90
_cell_angle_beta 92.129(11)
_cell_angle_gamma 90
_cell_formula_units_Z 2
_cell_length_a 14.843(5)
_cell_length_b 9.300(3)
_cell_length_c 9.690(3)
_cell_measurement_reflns_used 8285
_cell_measurement_temperature 100
_cell_measurement_theta_max 27.45
_cell_measurement_theta_min 2.58
_cell_volume 1336.7(7)
_computing_cell_refinement 'SAINT V8.40B (?, 2016)'
_computing_data_reduction 'SAINT V8.40B (?, 2016)'
_computing_molecular_graphics 'Olex2 (Dolomanov et al., 2009)'
_computing_publication_material 'Olex2 (Dolomanov et al., 2009)'
_computing_structure_refinement 'ShelXL (Sheldrick, 2015)'
_computing_structure_solution 'olex2.solve (Bourhis et al., 2015)'
_diffrn_ambient_temperature 100.0
_diffrn_measured_fraction_theta_full 0.999
_diffrn_measured_fraction_theta_max 0.993
_diffrn_measurement_device_type 'Bruker APEX-II CCD'
_diffrn_measurement_method '\f and \w scans'
_diffrn_radiation_type MoK\a
_diffrn_radiation_wavelength 0.71073
_diffrn_reflns_av_R_equivalents 0.0646
_diffrn_reflns_av_unetI/netI 0.0449
_diffrn_reflns_Laue_measured_fraction_full 0.999
_diffrn_reflns_Laue_measured_fraction_max 0.993
_diffrn_reflns_limit_h_max 19
_diffrn_reflns_limit_h_min -19
_diffrn_reflns_limit_k_max 12
_diffrn_reflns_limit_k_min -12
_diffrn_reflns_limit_l_max 12
_diffrn_reflns_limit_l_min -12
_diffrn_reflns_number 15148
_diffrn_reflns_point_group_measured_fraction_full 1.000
_diffrn_reflns_point_group_measured_fraction_max 0.994
_diffrn_reflns_theta_full 25.242
_diffrn_reflns_theta_max 27.497
_diffrn_reflns_theta_min 2.585
_diffrn_standards_number 0
_exptl_absorpt_coefficient_mu 1.537
_exptl_absorpt_correction_T_max 0.0949
_exptl_absorpt_correction_T_min 0.0635
_exptl_absorpt_correction_type multi-scan
_exptl_absorpt_process_details
'SADABS-2016/2 (Bruker,2016/2) was used for absorption correction. wR2(int) was 0.1136 before and 0.0918 after correction. The Ratio of minimum to maximum transmission is 0.6691. The \l/2 correction factor is Not present.'
_exptl_crystal_colour 'clear light colourless'
_exptl_crystal_colour_lustre clear
_exptl_crystal_colour_modifier light
_exptl_crystal_colour_primary colourless
_exptl_crystal_density_diffrn 1.575
_exptl_crystal_description block
_exptl_crystal_F_000 641
_exptl_crystal_size_max 0.1
_exptl_crystal_size_mid 0.1
_exptl_crystal_size_min 0.1
_refine_diff_density_max 0.581
_refine_diff_density_min -0.738
_refine_diff_density_rms 0.086
_refine_ls_abs_structure_details
;
 Refined as an inversion twin.
;
_refine_ls_abs_structure_Flack 0.08(4)
_refine_ls_extinction_method none
_refine_ls_goodness_of_fit_ref 1.093
_refine_ls_hydrogen_treatment constr
_refine_ls_matrix_type full
_refine_ls_number_parameters 152
_refine_ls_number_reflns 3053
_refine_ls_number_restraints 10
_refine_ls_restrained_S_all 1.092
_refine_ls_R_factor_all 0.0322
_refine_ls_R_factor_gt 0.0280
_refine_ls_shift/su_max 0.000
_refine_ls_shift/su_mean 0.000
_refine_ls_structure_factor_coef Fsqd
_refine_ls_weighting_details 'w=1/[\s^2^(Fo^2^)+(0.0077P)^2^+1.4769P] where P=(Fo^2^+2Fc^2^)/3'
_refine_ls_weighting_scheme calc
_refine_ls_wR_factor_gt 0.0595
_refine_ls_wR_factor_ref 0.0627
_reflns_Friedel_coverage 0.884
_reflns_Friedel_fraction_full 1.000
_reflns_Friedel_fraction_max 0.994
_reflns_number_gt 2868
_reflns_number_total 3053
_reflns_threshold_expression 'I > 2\s(I)'
_cod_data_source_file d4sc04399e2.cif
_cod_data_source_block added_by_encifer_CCDC2
_cod_depositor_comments 'Adding full bibliography for 1572473--1572477.cif.'
_cod_original_cell_volume 1336.8(7)
_cod_database_code 1572475
_shelx_shelxl_version_number 2016/6
_shelx_space_group_comment
;
The symmetry employed for this shelxl refinement is uniquely defined
by the following loop, which should always be used as a source of
symmetry information in preference to the above space-group names.
They are only intended as comments.
;
_olex2_refinement_description
;
1. Twinned data refinement
 Scales: 0.92(4)
 0.08(4)
2. Fixed Uiso
 At 1.2 times of:
  All C(H) groups, All N(H) groups, All N(H,H,H) groups
 At 1.5 times of:
  All C(H,H,H) groups
3. Shared sites
{In1A, Sb1}
4. Uiso/Uaniso restraints and constraints
Uanis(Sb1) = Uanis(In1A)
Uanis(In1A) = Uanis(Sb1)
5. Rigid body (RIGU) restrains
 C2, C3, N1
 with sigma for 1-2 distances of 0.004 and sigma for 1-3 distances of 0.004
6. Others
 Fixed Sof: Sb1(0.14) H1A(0.5) H1B(0.5) H1C(0.5) C3(0.5) H3A(0.5) H3B(0.5)
 H3C(0.5) N1(0.5) H1(0.5) C2(0.5) H2D(0.5) H2E(0.5) H2F(0.5) In1A(0.36)
7.a Ternary CH refined with riding coordinates:
 C4(H4), N1(H1)
7.b Aromatic/amide H refined with riding coordinates:
 C7(H7), C8(H8), C9(H9), C11(H11), C10(H10)
7.c Idealised Me refined as rotating group:
 C5(H5A,H5B,H5C), N2(H2A,H2B,H2C), C1(H1A,H1B,H1C), C3(H3A,H3B,H3C), C2(H2D,
 H2E,H2F)
;
_olex2_submission_original_sample_id 1718
_olex2_submission_special_instructions 'No special instructions were received'

loop_
_space_group_symop_operation_xyz
'x, y, z'
'-x, y, -z'
'x+1/2, y+1/2, z'
'-x+1/2, y+1/2, -z'

loop_
_atom_site_label
_atom_site_type_symbol
_atom_site_fract_x
_atom_site_fract_y
_atom_site_fract_z
_atom_site_U_iso_or_equiv
_atom_site_adp_type
_atom_site_occupancy
_atom_site_site_symmetry_order
_atom_site_calc_flag
_atom_site_refinement_flags_posn
_atom_site_refinement_flags_adp
_atom_site_refinement_flags_occupancy
_atom_site_disorder_assembly
_atom_site_disorder_group
Sb1 Sb 0.500000 0.77935(8) 0.500000 0.02029(11) Uani 0.28 2 d S T P A 4
Cl2 Cl 0.42829(14) 0.96971(14) 0.3497(2) 0.0260(4) Uani 1 1 d . . . . .
Cl1 Cl 0.57165(15) 0.58275(16) 0.6578(2) 0.0325(5) Uani 1 1 d . . . . .
Cl3 Cl 0.35796(6) 0.7764(3) 0.64560(9) 0.0266(2) Uani 1 1 d . . . . .
C4 C 0.1955(3) 0.7383(5) 0.3530(5) 0.0257(11) Uani 1 1 d . . . . .
H4 H 0.243064 0.811167 0.377407 0.031 Uiso 1 1 calc R . . . .
C6 C 0.1903(3) 0.7235(5) 0.1971(5) 0.0224(9) Uani 1 1 d . . . . .
C5 C 0.1082(3) 0.7885(11) 0.4132(4) 0.0349(11) Uani 1 1 d . . . . .
H5A H 0.115543 0.793843 0.513947 0.052 Uiso 1 1 calc GR . . . .
H5B H 0.059923 0.720391 0.388081 0.052 Uiso 1 1 calc GR . . . .
H5C H 0.092510 0.883812 0.376349 0.052 Uiso 1 1 calc GR . . . .
C7 C 0.2479(3) 0.8039(7) 0.1184(5) 0.0285(15) Uani 1 1 d . . . . .
H7 H 0.292261 0.863542 0.162517 0.034 Uiso 1 1 calc R . . . .
C8 C 0.2410(3) 0.7975(10) -0.0251(5) 0.0328(15) Uani 1 1 d . . . . .
H8 H 0.280369 0.853750 -0.078262 0.039 Uiso 1 1 calc R . . . .
C9 C 0.1778(3) 0.7108(5) -0.0910(5) 0.0291(11) Uani 1 1 d . . . . .
H9 H 0.173682 0.706487 -0.189018 0.035 Uiso 1 1 calc R . . . .
C11 C 0.1261(3) 0.6360(5) 0.1303(5) 0.0269(10) Uani 1 1 d . . . . .
H11 H 0.086010 0.580571 0.183040 0.032 Uiso 1 1 calc R . . . .
C10 C 0.1204(4) 0.6297(6) -0.0127(5) 0.0304(11) Uani 1 1 d . . . . .
H10 H 0.076753 0.569214 -0.057368 0.036 Uiso 1 1 calc R . . . .
N2 N 0.2238(3) 0.5971(4) 0.4185(4) 0.0280(9) Uani 1 1 d . . . . .
H2A H 0.184968 0.526651 0.389625 0.034 Uiso 1 1 calc GR . . . .
H2B H 0.223006 0.605070 0.512046 0.034 Uiso 1 1 calc GR . . . .
H2C H 0.280553 0.574476 0.393276 0.034 Uiso 1 1 calc GR . . . .
C1 C 0.000000 0.2693(15) 0.000000 0.0343(15) Uani 1 2 d S T P . .
H1A H 0.035289 0.277773 -0.083106 0.051 Uiso 0.5 1 calc GR . . B -1
H1B H 0.030156 0.322386 0.075908 0.051 Uiso 0.5 1 calc GR . . B -1
H1C H -0.060329 0.309400 -0.018322 0.051 Uiso 0.5 1 calc GR . . B -1
C3 C -0.081(3) 0.037(4) -0.047(3) 0.039(8) Uani 0.5 1 d . U . C -1
H3A H -0.065369 0.036776 -0.144004 0.059 Uiso 0.5 1 calc GR . . C -1
H3B H -0.138794 0.085795 -0.036699 0.059 Uiso 0.5 1 calc GR . . C -1
H3C H -0.085730 -0.062616 -0.014006 0.059 Uiso 0.5 1 calc GR . . C -1
N1 N -0.0078(6) 0.1150(8) 0.0388(8) 0.0272(19) Uani 0.5 1 d . U . C -1
H1 H -0.030682 0.116691 0.134526 0.033 Uiso 0.5 1 calc R . . C -1
C2 C 0.073(2) 0.040(3) 0.051(3) 0.034(7) Uani 0.5 1 d . U . C -1
H2D H 0.101929 0.038297 -0.038438 0.051 Uiso 0.5 1 calc GR . . C -1
H2E H 0.061867 -0.058537 0.081247 0.051 Uiso 0.5 1 calc GR . . C -1
H2F H 0.113552 0.088000 0.119326 0.051 Uiso 0.5 1 calc GR . . C -1
In1A In 0.500000 0.77935(8) 0.500000 0.02029(11) Uani 0.72 2 d S T P A 3

loop_
_atom_site_aniso_label
_atom_site_aniso_U_11
_atom_site_aniso_U_22
_atom_site_aniso_U_33
_atom_site_aniso_U_23
_atom_site_aniso_U_13
_atom_site_aniso_U_12
Sb1 0.02081(19) 0.02329(19) 0.01681(18) 0.000 0.00124(12) 0.000
Cl2 0.0298(10) 0.0265(9) 0.0213(8) 0.0056(7) -0.0043(7) 0.0010(7)
Cl1 0.0318(11) 0.0356(10) 0.0307(10) -0.0061(9) 0.0091(8) -0.0040(8)
Cl3 0.0267(4) 0.0320(5) 0.0215(4) 0.0019(10) 0.0040(3) 0.0019(9)
C4 0.031(2) 0.026(3) 0.021(2) -0.0009(16) 0.0013(18) 0.0002(17)
C6 0.023(2) 0.023(2) 0.022(2) -0.0057(17) 0.0007(18) 0.0017(17)
C5 0.041(2) 0.036(3) 0.027(2) -0.006(4) 0.0047(17) 0.007(4)
C7 0.023(2) 0.036(5) 0.026(2) -0.002(2) -0.0014(16) -0.003(2)
C8 0.029(2) 0.043(5) 0.027(2) -0.004(3) 0.0070(17) -0.010(3)
C9 0.032(3) 0.035(3) 0.020(2) -0.001(2) 0.003(2) 0.005(2)
C11 0.029(3) 0.022(2) 0.030(3) 0.003(2) 0.005(2) -0.0059(19)
C10 0.033(3) 0.032(3) 0.026(2) -0.003(2) -0.005(2) -0.002(2)
N2 0.027(2) 0.033(2) 0.024(2) 0.0018(17) 0.0021(17) 0.0021(17)
C1 0.046(4) 0.024(4) 0.033(3) 0.000 0.003(3) 0.000
C3 0.045(10) 0.052(16) 0.020(11) -0.005(10) 0.002(8) -0.023(9)
N1 0.038(5) 0.022(4) 0.022(5) 0.003(3) 0.006(4) -0.003(4)
C2 0.033(7) 0.012(9) 0.058(19) -0.007(9) 0.004(8) -0.001(6)
In1A 0.02081(19) 0.02329(19) 0.01681(18) 0.000 0.00124(12) 0.000

loop_
_atom_type_symbol
_atom_type_description
_atom_type_scat_dispersion_real
_atom_type_scat_dispersion_imag
_atom_type_scat_source
C C 0.0033 0.0016 'International Tables Vol C Tables 4.2.6.8 and 6.1.1.4'
H H 0.0000 0.0000 'International Tables Vol C Tables 4.2.6.8 and 6.1.1.4'
Cl Cl 0.1484 0.1585 'International Tables Vol C Tables 4.2.6.8 and 6.1.1.4'
In In -0.7276 1.3100 'International Tables Vol C Tables 4.2.6.8 and 6.1.1.4'
N N 0.0061 0.0033 'International Tables Vol C Tables 4.2.6.8 and 6.1.1.4'
Sb Sb -0.5866 1.5461 'International Tables Vol C Tables 4.2.6.8 and 6.1.1.4'

loop_
_geom_angle_atom_site_label_1
_geom_angle_atom_site_label_2
_geom_angle_atom_site_label_3
_geom_angle
_geom_angle_site_symmetry_1
_geom_angle_site_symmetry_3
_geom_angle_publ_flag
Cl2 Sb1 Cl2 90.05(9) 2_656 . ?
Cl2 Sb1 Cl1 89.96(4) 2_656 . ?
Cl2 Sb1 Cl1 179.02(9) 2_656 2_656 ?
Cl2 Sb1 Cl1 179.02(9) . . ?
Cl2 Sb1 Cl1 89.96(4) . 2_656 ?
Cl2 Sb1 Cl3 89.27(7) 2_656 2_656 ?
Cl2 Sb1 Cl3 89.27(7) . . ?
Cl2 Sb1 Cl3 91.58(7) 2_656 . ?
Cl2 Sb1 Cl3 91.58(7) . 2_656 ?
Cl1 Sb1 Cl1 90.05(9) 2_656 . ?
Cl3 Sb1 Cl1 89.74(6) 2_656 2_656 ?
Cl3 Sb1 Cl1 89.40(7) 2_656 . ?
Cl3 Sb1 Cl1 89.74(6) . . ?
Cl3 Sb1 Cl1 89.40(7) . 2_656 ?
Cl3 Sb1 Cl3 178.79(12) 2_656 . ?
C6 C4 H4 107.9 . . ?
C5 C4 H4 107.9 . . ?
C5 C4 C6 113.5(4) . . ?
N2 C4 H4 107.9 . . ?
N2 C4 C6 110.0(4) . . ?
N2 C4 C5 109.6(5) . . ?
C7 C6 C4 119.3(4) . . ?
C7 C6 C11 119.0(4) . . ?
C11 C6 C4 121.6(4) . . ?
C4 C5 H5A 109.5 . . ?
C4 C5 H5B 109.5 . . ?
C4 C5 H5C 109.5 . . ?
H5A C5 H5B 109.5 . . ?
H5A C5 H5C 109.5 . . ?
H5B C5 H5C 109.5 . . ?
C6 C7 H7 119.9 . . ?
C6 C7 C8 120.2(5) . . ?
C8 C7 H7 119.9 . . ?
C7 C8 H8 119.6 . . ?
C9 C8 C7 120.8(5) . . ?
C9 C8 H8 119.6 . . ?
C8 C9 H9 120.4 . . ?
C8 C9 C10 119.2(5) . . ?
C10 C9 H9 120.4 . . ?
C6 C11 H11 119.9 . . ?
C10 C11 C6 120.2(4) . . ?
C10 C11 H11 119.9 . . ?
C9 C10 C11 120.6(5) . . ?
C9 C10 H10 119.7 . . ?
C11 C10 H10 119.7 . . ?
C4 N2 H2A 109.5 . . ?
C4 N2 H2B 109.5 . . ?
C4 N2 H2C 109.5 . . ?
H2A N2 H2B 109.5 . . ?
H2A N2 H2C 109.5 . . ?
H2B N2 H2C 109.5 . . ?
H1A C1 H1B 109.5 . . ?
H1A C1 H1C 109.5 . . ?
H1B C1 H1C 109.5 . . ?
N1 C1 H1A 109.5 . . ?
N1 C1 H1B 109.5 . . ?
N1 C1 H1C 109.5 . . ?
H3A C3 H3B 109.5 . . ?
H3A C3 H3C 109.5 . . ?
H3B C3 H3C 109.5 . . ?
N1 C3 H3A 109.5 . . ?
N1 C3 H3B 109.5 . . ?
N1 C3 H3C 109.5 . . ?
C1 N1 C3 112.5(14) . . ?
C1 N1 H1 104.5 . . ?
C3 N1 H1 104.5 . . ?
C2 N1 C1 115.4(12) . . ?
C2 N1 C3 113.9(12) . . ?
C2 N1 H1 104.5 . . ?
N1 C2 H2D 109.5 . . ?
N1 C2 H2E 109.5 . . ?
N1 C2 H2F 109.5 . . ?
H2D C2 H2E 109.5 . . ?
H2D C2 H2F 109.5 . . ?
H2E C2 H2F 109.5 . . ?
Cl2 In1A Cl2 90.05(9) 2_656 . ?
Cl2 In1A Cl1 89.96(4) . 2_656 ?
Cl2 In1A Cl1 179.02(9) 2_656 2_656 ?
Cl2 In1A Cl1 89.96(4) 2_656 . ?
Cl2 In1A Cl1 179.02(9) . . ?
Cl2 In1A Cl3 89.27(7) 2_656 2_656 ?
Cl2 In1A Cl3 91.58(7) . 2_656 ?
Cl2 In1A Cl3 91.58(7) 2_656 . ?
Cl2 In1A Cl3 89.27(7) . . ?
Cl1 In1A Cl1 90.05(9) 2_656 . ?
Cl3 In1A Cl1 89.40(7) 2_656 . ?
Cl3 In1A Cl1 89.74(6) . . ?
Cl3 In1A Cl1 89.74(6) 2_656 2_656 ?
Cl3 In1A Cl1 89.40(7) . 2_656 ?
Cl3 In1A Cl3 178.79(12) 2_656 . ?

loop_
_geom_bond_atom_site_label_1
_geom_bond_atom_site_label_2
_geom_bond_distance
_geom_bond_site_symmetry_2
_geom_bond_publ_flag
Sb1 Cl2 2.5049(18) 2_656 ?
Sb1 Cl2 2.5049(18) . ?
Sb1 Cl1 2.587(2) 2_656 ?
Sb1 Cl1 2.587(2) . ?
Sb1 Cl3 2.5802(11) 2_656 ?
Sb1 Cl3 2.5802(11) . ?
Cl2 In1A 2.5049(18) . ?
Cl1 In1A 2.587(2) . ?
Cl3 In1A 2.5802(11) . ?
C4 H4 1.0000 . ?
C4 C6 1.516(6) . ?
C4 C5 1.515(7) . ?
C4 N2 1.512(6) . ?
C6 C7 1.386(7) . ?
C6 C11 1.394(6) . ?
C5 H5A 0.9800 . ?
C5 H5B 0.9800 . ?
C5 H5C 0.9800 . ?
C7 H7 0.9500 . ?
C7 C8 1.392(6) . ?
C8 H8 0.9500 . ?
C8 C9 1.376(8) . ?
C9 H9 0.9500 . ?
C9 C10 1.386(7) . ?
C11 H11 0.9500 . ?
C11 C10 1.387(7) . ?
C10 H10 0.9500 . ?
N2 H2A 0.9100 . ?
N2 H2B 0.9100 . ?
N2 H2C 0.9100 . ?
C1 H1A 0.9800 . ?
C1 H1B 0.9800 . ?
C1 H1C 0.9800 . ?
C1 N1 1.489(15) . ?
C3 H3A 0.9800 . ?
C3 H3B 0.9800 . ?
C3 H3C 0.9800 . ?
C3 N1 1.53(3) . ?
N1 H1 1.0000 . ?
N1 C2 1.39(4) . ?
C2 H2D 0.9800 . ?
C2 H2E 0.9800 . ?
C2 H2F 0.9800 . ?

loop_
_geom_torsion_atom_site_label_1
_geom_torsion_atom_site_label_2
_geom_torsion_atom_site_label_3
_geom_torsion_atom_site_label_4
_geom_torsion
_geom_torsion_site_symmetry_1
_geom_torsion_site_symmetry_2
_geom_torsion_site_symmetry_3
_geom_torsion_site_symmetry_4
_geom_torsion_publ_flag
C4 C6 C7 C8 -176.6(5) . . . . ?
C4 C6 C11 C10 177.1(4) . . . . ?
C6 C7 C8 C9 -0.6(10) . . . . ?
C6 C11 C10 C9 -0.5(8) . . . . ?
C5 C4 C6 C7 120.4(6) . . . . ?
C5 C4 C6 C11 -56.5(7) . . . . ?
C7 C6 C11 C10 0.2(7) . . . . ?
C7 C8 C9 C10 0.3(10) . . . . ?
C8 C9 C10 C11 0.2(8) . . . . ?
C11 C6 C7 C8 0.4(8) . . . . ?
N2 C4 C6 C7 -116.4(5) . . . . ?
N2 C4 C6 C11 66.6(6) . . . . ?

loop_
_twin_individual_id
_twin_individual_mass_fraction_refined
1 0.92(4)
2 0.08(4)
